data_2019683
loop_
_publ_author_name
'Li, Qiang'
'Wang, Hui-Ting'
'Ye, Qiong'

_publ_section_title
;
 One- and two-dimensional Cd^II^ coordination polymers constructed from
 2-(2-methyl-1<i>H</i>-benzimidazol-1-yl)acetate ligands
;
_journal_coeditor_code WQ3072
_journal_issue 10
_journal_name_full 'Acta Crystallographica Section C'
_journal_page_first 992
_journal_page_last 997
_journal_paper_doi 10.1107/S2053229614020853
_journal_volume 70
_journal_year 2014
_chemical_formula_iupac '[Cd (C10 H9 N2 O2)2]'
_chemical_formula_moiety 'C20 H18 Cd N4 O4'
_chemical_formula_sum 'C20 H18 Cd N4 O4'
_chemical_formula_weight 490.79
_chemical_name_systematic
;
poly[bis[\m~3~-(2-methylbenzimidazol-1-yl)acetato]cadmium(II)]
;
_space_group_IT_number 15
_symmetry_cell_setting monoclinic
_symmetry_space_group_name_Hall '-C 2yc'
_symmetry_space_group_name_H-M 'C 1 2/c 1'
_atom_sites_solution_hydrogens geom
_atom_sites_solution_primary direct
_atom_sites_solution_secondary difmap
_audit_creation_method SHELXL97
_cell_angle_alpha 90.00
_cell_angle_beta 90.701(14)
_cell_angle_gamma 90.00
_cell_formula_units_Z 4
_cell_length_a 11.476(7)
_cell_length_b 11.641(7)
_cell_length_c 14.064(13)
_cell_measurement_reflns_used 2201
_cell_measurement_temperature 293(2)
_cell_measurement_theta_max 27.4642
_cell_measurement_theta_min 3.5001
_cell_volume 1879(2)
_computing_cell_refinement
;
CrystalClear (Rigaku, 2005)
;
_computing_data_collection
;
CrystalClear (Rigaku, 2005)
;
_computing_data_reduction
;
CrystalClear (Rigaku, 2005)
;
_computing_molecular_graphics
;
DIAMOND (Brandenburg & Putz, 2005)
;
_computing_publication_material
;
SHELXL97 (Sheldrick, 2008)
;
_computing_structure_refinement
;
SHELXL97 (Sheldrick, 2008)
;
_computing_structure_solution
;
SHELXS97 (Sheldrick, 2008)
;
_diffrn_ambient_temperature 293(2)
_diffrn_measured_fraction_theta_full 0.995
_diffrn_measured_fraction_theta_max 0.995
_diffrn_measurement_device_type 'Rigaku SCXmini'
_diffrn_measurement_method \w
_diffrn_radiation_monochromator graphite
_diffrn_radiation_source 'fine-focus sealed tube'
_diffrn_radiation_type MoK\a
_diffrn_radiation_wavelength 0.71073
_diffrn_reflns_av_R_equivalents 0.0605
_diffrn_reflns_av_sigmaI/netI 0.0586
_diffrn_reflns_limit_h_max 15
_diffrn_reflns_limit_h_min -15
_diffrn_reflns_limit_k_max 15
_diffrn_reflns_limit_k_min -15
_diffrn_reflns_limit_l_max 19
_diffrn_reflns_limit_l_min -18
_diffrn_reflns_number 9836
_diffrn_reflns_theta_full 28.70
_diffrn_reflns_theta_max 28.70
_diffrn_reflns_theta_min 2.49
_diffrn_standards_decay_% 0
_diffrn_standards_interval_count 180
_diffrn_standards_interval_time 9
_diffrn_standards_number 3
_exptl_absorpt_coefficient_mu 1.198
_exptl_absorpt_correction_T_max 0.787
_exptl_absorpt_correction_T_min 0.787
_exptl_absorpt_correction_type multi-scan
_exptl_absorpt_process_details
;
(CrystalClear; Rigaku, 2005)
;
_exptl_crystal_colour colourless
_exptl_crystal_density_diffrn 1.735
_exptl_crystal_density_method 'not measured'
_exptl_crystal_description block
_exptl_crystal_F_000 984
_exptl_crystal_size_max 0.20
_exptl_crystal_size_mid 0.20
_exptl_crystal_size_min 0.20
_refine_diff_density_max 0.899
_refine_diff_density_min -1.424
_refine_ls_extinction_method none
_refine_ls_goodness_of_fit_ref 1.229
_refine_ls_hydrogen_treatment constr
_refine_ls_matrix_type full
_refine_ls_number_parameters 133
_refine_ls_number_reflns 2421
_refine_ls_number_restraints 0
_refine_ls_restrained_S_all 1.229
_refine_ls_R_factor_all 0.0741
_refine_ls_R_factor_gt 0.0662
_refine_ls_shift/su_max 0.007
_refine_ls_shift/su_mean 0.000
_refine_ls_structure_factor_coef Fsqd
_refine_ls_weighting_details 'calc w = 1/[\s^2^(Fo^2^)+(0.0827P)^2^+8.5997P] where P=(Fo^2^+2Fc^2^)/3'
_refine_ls_weighting_scheme calc
_refine_ls_wR_factor_gt 0.1895
_refine_ls_wR_factor_ref 0.1953
_reflns_number_gt 2168
_reflns_number_total 2421
_reflns_threshold_expression I>2\s(I)
_cod_data_source_file wq3072sup1.cif
_cod_data_source_block II
_cod_original_sg_symbol_H-M 'C 2/c'
_cod_database_code 2019683
_cod_database_fobs_code 2019683

loop_
_symmetry_equiv_pos_as_xyz
'x, y, z'
'-x, y, -z+1/2'
'x+1/2, y+1/2, z'
'-x+1/2, y+1/2, -z+1/2'
'-x, -y, -z'
'x, -y, z-1/2'
'-x+1/2, -y+1/2, -z'
'x+1/2, -y+1/2, z-1/2'

loop_
_atom_site_type_symbol
_atom_site_label
_atom_site_fract_x
_atom_site_fract_y
_atom_site_fract_z
_atom_site_U_iso_or_equiv
_atom_site_adp_type
_atom_site_calc_flag
_atom_site_refinement_flags
_atom_site_occupancy
_atom_site_symmetry_multiplicity
Cd Cd1 1.0000 0.19978(5) 0.2500 0.0358(2) Uani d S 1 2
O O2 0.4757(5) 0.5517(5) 0.3602(4) 0.0522(13) Uani d . 1 1
O O1 0.6585(5) 0.5978(4) 0.3348(4) 0.0504(12) Uani d . 1 1
N N1 0.7357(4) 0.3863(5) 0.4092(4) 0.0366(11) Uani d . 1 1
N N3 0.8943(5) 0.3183(5) 0.3423(4) 0.0362(11) Uani d . 1 1
C C7 0.8174(7) 0.4160(6) 0.5756(5) 0.0486(16) Uani d . 1 1
H H7 0.7498 0.4423 0.6041 0.058 Uiso calc R 1 1
C C6 0.9206(8) 0.4061(7) 0.6259(5) 0.0535(18) Uani d . 1 1
H H6 0.9224 0.4257 0.6900 0.064 Uiso calc R 1 1
C C5 1.0228(8) 0.3675(7) 0.5834(6) 0.0543(19) Uani d . 1 1
H H5 1.0917 0.3658 0.6188 0.065 Uiso calc R 1 1
C C4 1.0234(6) 0.3321(6) 0.4900(5) 0.0444(15) Uani d . 1 1
H H4 1.0909 0.3032 0.4628 0.053 Uiso calc R 1 1
C C3A 0.9202(5) 0.3407(5) 0.4375(5) 0.0359(12) Uani d . 1 1
C C7A 0.8189(6) 0.3852(5) 0.4805(4) 0.0363(12) Uani d . 1 1
C C2 0.7836(6) 0.3459(5) 0.3291(4) 0.0361(13) Uani d . 1 1
C C8 0.6168(6) 0.4225(6) 0.4193(5) 0.0450(15) Uani d . 1 1
H H8A 0.6015 0.4330 0.4864 0.054 Uiso calc R 1 1
H H8B 0.5663 0.3613 0.3965 0.054 Uiso calc R 1 1
C C9 0.5842(6) 0.5333(6) 0.3667(5) 0.0394(13) Uani d . 1 1
C C10 0.7180(7) 0.3343(7) 0.2375(5) 0.0496(17) Uani d . 1 1
H H10A 0.7622 0.2882 0.1943 0.074 Uiso calc R 1 1
H H10B 0.7054 0.4090 0.2105 0.074 Uiso calc R 1 1
H H10C 0.6443 0.2981 0.2489 0.074 Uiso calc R 1 1

loop_
_atom_site_aniso_label
_atom_site_aniso_U_11
_atom_site_aniso_U_22
_atom_site_aniso_U_33
_atom_site_aniso_U_12
_atom_site_aniso_U_13
_atom_site_aniso_U_23
Cd1 0.0359(4) 0.0343(4) 0.0374(4) 0.000 0.0061(3) 0.000
O2 0.049(3) 0.060(3) 0.048(3) 0.019(2) 0.014(2) 0.006(2)
O1 0.058(3) 0.040(2) 0.054(3) -0.005(2) -0.001(2) 0.010(2)
N1 0.036(3) 0.039(3) 0.036(3) 0.008(2) 0.002(2) 0.004(2)
N3 0.039(3) 0.037(3) 0.033(3) 0.007(2) 0.001(2) -0.001(2)
C7 0.063(4) 0.043(4) 0.040(4) 0.007(3) 0.008(3) 0.001(3)
C6 0.070(5) 0.052(4) 0.039(4) -0.001(4) 0.002(3) 0.005(3)
C5 0.061(5) 0.046(4) 0.055(4) -0.004(3) -0.016(4) 0.008(3)
C4 0.043(4) 0.043(3) 0.047(4) -0.002(3) 0.000(3) 0.005(3)
C3A 0.036(3) 0.033(3) 0.039(3) -0.002(2) 0.000(2) 0.003(2)
C7A 0.042(3) 0.033(3) 0.034(3) 0.000(2) 0.002(2) 0.005(2)
C2 0.042(3) 0.031(3) 0.036(3) 0.009(2) 0.001(2) 0.003(2)
C8 0.040(3) 0.040(3) 0.055(4) 0.004(3) 0.013(3) 0.008(3)
C9 0.047(4) 0.035(3) 0.037(3) 0.003(3) 0.005(3) -0.004(2)
C10 0.054(4) 0.054(4) 0.041(4) 0.014(3) -0.006(3) 0.001(3)

loop_
_atom_type_symbol
_atom_type_description
_atom_type_scat_dispersion_real
_atom_type_scat_dispersion_imag
_atom_type_scat_source
C C 0.0033 0.0016 'International Tables Vol C Tables 4.2.6.8 and 6.1.1.4'
Cd Cd -0.8075 1.2024 'International Tables Vol C Tables 4.2.6.8 and 6.1.1.4'
N N 0.0061 0.0033 'International Tables Vol C Tables 4.2.6.8 and 6.1.1.4'
O O 0.0106 0.0060 'International Tables Vol C Tables 4.2.6.8 and 6.1.1.4'
H H 0.0000 0.0000 'International Tables Vol C Tables 4.2.6.8 and 6.1.1.4'

loop_
_geom_angle_atom_site_label_1
_geom_angle_atom_site_label_2
_geom_angle_atom_site_label_3
_geom_angle_site_symmetry_1
_geom_angle_site_symmetry_3
_geom_angle
_geom_angle_publ_flag
O2 Cd1 N3 4_645 2_755 90.03(19) y
O2 Cd1 N3 3_545 2_755 154.3(2) y
N3 Cd1 N3 . 2_755 104.7(3) y
N3 Cd1 O2 . 4_645 154.3(2) ?
N3 Cd1 O2 . 3_545 90.03(19) ?
O2 Cd1 O2 4_645 3_545 84.9(3) y
N3 Cd1 O1 . 4_645 100.02(19) ?
N3 Cd1 O1 2_755 4_645 114.47(19) y
O2 Cd1 O1 4_645 4_645 54.39(18) ?
O2 Cd1 O1 3_545 4_645 82.7(2) y
N3 Cd1 O1 . 3_545 114.47(19) y
N3 Cd1 O1 2_755 3_545 100.02(19) y
O2 Cd1 O1 4_645 3_545 82.7(2) ?
O2 Cd1 O1 3_545 3_545 54.39(18) y
O1 Cd1 O1 4_645 3_545 122.5(2) y
N3 Cd1 C9 . 4_645 126.5(2) ?
N3 Cd1 C9 2_755 4_645 106.2(2) ?
O2 Cd1 C9 4_645 4_645 27.82(19) ?
O2 Cd1 C9 3_545 4_645 80.2(2) ?
O1 Cd1 C9 4_645 4_645 26.84(19) ?
O1 Cd1 C9 3_545 4_645 101.8(2) ?
N3 Cd1 C9 . 3_545 106.2(2) ?
N3 Cd1 C9 2_755 3_545 126.5(2) ?
O2 Cd1 C9 4_645 3_545 80.2(2) ?
O2 Cd1 C9 3_545 3_545 27.82(19) ?
O1 Cd1 C9 4_645 3_545 101.8(2) ?
O1 Cd1 C9 3_545 3_545 26.84(19) ?
C9 Cd1 C9 4_645 3_545 88.7(3) ?
C9 O2 Cd1 . 3_455 92.7(4) ?
C9 O1 Cd1 . 3_455 87.7(4) ?
C2 N1 C7A . . 108.7(5) ?
C2 N1 C8 . . 125.7(6) ?
C7A N1 C8 . . 125.6(6) ?
C2 N3 C3A . . 106.4(5) ?
C2 N3 Cd1 . . 126.2(4) ?
C3A N3 Cd1 . . 123.9(4) ?
C7A C7 C6 . . 117.0(7) ?
C7A C7 H7 . . 121.5 ?
C6 C7 H7 . . 121.5 ?
C7 C6 C5 . . 121.9(7) ?
C7 C6 H6 . . 119.1 ?
C5 C6 H6 . . 119.1 ?
C4 C5 C6 . . 121.3(7) ?
C4 C5 H5 . . 119.4 ?
C6 C5 H5 . . 119.4 ?
C5 C4 C3A . . 118.0(7) ?
C5 C4 H4 . . 121.0 ?
C3A C4 H4 . . 121.0 ?
N3 C3A C4 . . 131.8(6) ?
N3 C3A C7A . . 108.2(5) ?
C4 C3A C7A . . 119.9(6) ?
N1 C7A C7 . . 133.2(6) ?
N1 C7A C3A . . 105.0(5) ?
C7 C7A C3A . . 121.8(6) ?
N3 C2 N1 . . 111.7(6) ?
N3 C2 C10 . . 125.0(6) ?
N1 C2 C10 . . 123.3(6) ?
N1 C8 C9 . . 115.2(6) ?
N1 C8 H8A . . 108.5 ?
C9 C8 H8A . . 108.5 ?
N1 C8 H8B . . 108.5 ?
C9 C8 H8B . . 108.5 ?
H8A C8 H8B . . 107.5 ?
O1 C9 O2 . . 123.9(7) ?
O1 C9 C8 . . 121.8(6) ?
O2 C9 C8 . . 114.3(6) ?
O1 C9 Cd1 . 3_455 65.5(4) ?
O2 C9 Cd1 . 3_455 59.5(4) ?
C8 C9 Cd1 . 3_455 168.0(5) ?
C2 C10 H10A . . 109.5 ?
C2 C10 H10B . . 109.5 ?
H10A C10 H10B . . 109.5 ?
C2 C10 H10C . . 109.5 ?
H10A C10 H10C . . 109.5 ?
H10B C10 H10C . . 109.5 ?

loop_
_geom_bond_atom_site_label_1
_geom_bond_atom_site_label_2
_geom_bond_site_symmetry_2
_geom_bond_distance
_geom_bond_publ_flag
Cd1 N3 . 2.258(5) y
Cd1 N3 2_755 2.258(5) ?
Cd1 O2 4_645 2.337(5) ?
Cd1 O1 4_645 2.467(5) ?
Cd1 O1 3_545 2.467(5) y
Cd1 O2 3_545 2.337(5) y
Cd1 C9 4_645 2.710(7) ?
Cd1 C9 3_545 2.710(7) ?
O2 C9 . 1.266(8) ?
O2 Cd1 3_455 2.337(5) ?
O1 C9 . 1.224(8) ?
O1 Cd1 3_455 2.467(5) ?
N1 C2 . 1.346(8) ?
N1 C7A . 1.376(8) ?
N1 C8 . 1.436(8) ?
N3 C2 . 1.321(8) ?
N3 C3A . 1.394(8) ?
C7 C7A . 1.385(9) ?
C7 C6 . 1.377(11) ?
C7 H7 . 0.9300 ?
C6 C5 . 1.397(12) ?
C6 H6 . 0.9300 ?
C5 C4 . 1.377(11) ?
C5 H5 . 0.9300 ?
C4 C3A . 1.392(9) ?
C4 H4 . 0.9300 ?
C3A C7A . 1.414(9) ?
C2 C10 . 1.489(9) ?
C8 C9 . 1.532(9) ?
C8 H8A . 0.9700 ?
C8 H8B . 0.9700 ?
C9 Cd1 3_455 2.710(7) ?
C10 H10A . 0.9600 ?
C10 H10B . 0.9600 ?
C10 H10C . 0.9600 ?

loop_
_geom_torsion_atom_site_label_1
_geom_torsion_atom_site_label_2
_geom_torsion_atom_site_label_3
_geom_torsion_atom_site_label_4
_geom_torsion_site_symmetry_1
_geom_torsion_site_symmetry_4
_geom_torsion
N3 Cd1 N3 C2 2_755 . 100.6(5)
O2 Cd1 N3 C2 4_645 . -22.4(8)
O2 Cd1 N3 C2 3_545 . -100.7(5)
O1 Cd1 N3 C2 4_645 . -18.1(6)
O1 Cd1 N3 C2 3_545 . -150.9(5)
C9 Cd1 N3 C2 4_645 . -22.9(6)
C9 Cd1 N3 C2 3_545 . -123.6(5)
N3 Cd1 N3 C3A 2_755 . -103.5(5)
O2 Cd1 N3 C3A 4_645 . 133.5(5)
O2 Cd1 N3 C3A 3_545 . 55.2(5)
O1 Cd1 N3 C3A 4_645 . 137.7(5)
O1 Cd1 N3 C3A 3_545 . 4.9(6)
C9 Cd1 N3 C3A 4_645 . 133.0(5)
C9 Cd1 N3 C3A 3_545 . 32.2(5)
C7A C7 C6 C5 . . 0.4(11)
C7 C6 C5 C4 . . -3.3(12)
C6 C5 C4 C3A . . 2.9(11)
C2 N3 C3A C4 . . -177.3(7)
Cd1 N3 C3A C4 . . 22.8(10)
C2 N3 C3A C7A . . -0.9(7)
Cd1 N3 C3A C7A . . -160.8(4)
C5 C4 C3A N3 . . 176.2(7)
C5 C4 C3A C7A . . 0.2(10)
C2 N1 C7A C7 . . -179.5(7)
C8 N1 C7A C7 . . -0.7(11)
C2 N1 C7A C3A . . -0.2(7)
C8 N1 C7A C3A . . 178.6(6)
C6 C7 C7A N1 . . -178.1(7)
C6 C7 C7A C3A . . 2.7(10)
N3 C3A C7A N1 . . 0.7(7)
C4 C3A C7A N1 . . 177.6(6)
N3 C3A C7A C7 . . -179.9(6)
C4 C3A C7A C7 . . -3.0(10)
C3A N3 C2 N1 . . 0.8(7)
Cd1 N3 C2 N1 . . 160.1(4)
C3A N3 C2 C10 . . -179.1(6)
Cd1 N3 C2 C10 . . -19.8(9)
C7A N1 C2 N3 . . -0.4(7)
C8 N1 C2 N3 . . -179.2(6)
C7A N1 C2 C10 . . 179.5(6)
C8 N1 C2 C10 . . 0.7(10)
C2 N1 C8 C9 . . -69.4(9)
C7A N1 C8 C9 . . 112.0(7)
Cd1 O1 C9 O2 3_455 . -11.4(7)
Cd1 O1 C9 C8 3_455 . 169.1(6)
Cd1 O2 C9 O1 3_455 . 12.0(7)
Cd1 O2 C9 C8 3_455 . -168.4(5)
N1 C8 C9 O1 . . -13.9(10)
N1 C8 C9 O2 . . 166.5(6)
N1 C8 C9 Cd1 . 3_455 110(2)
